data_2008331
loop_
_publ_author_name
'Tripathi, Akhilesh'
'Young Jr., Victor G.'
'Johnson, Geoffrey M.'
'Cahill, Christopher L.'
'Parise, John B.'

_publ_contact_author
; Prof. John B. Parise
  Dept. of Geosciences
  SUNY Stony Brook
  NY 11794-2100
  USA
;
_publ_section_title
;
 [N(CH~3~)~4~]~4~H~12~Ge~9~O~26~^.^14H~2~O
;
_journal_issue 4
_journal_name_full 'Acta Crystallographica Section C'
_journal_page_first 496
_journal_page_last 499
_journal_paper_doi 10.1107/S0108270198014838
_journal_volume 55
_journal_year 1999
_chemical_formula_iupac '[N (C H3)4]4  Ge9 O26 H12  14H2 O'
_chemical_formula_moiety '(C4 H12 N)4  [Ge9  O14 OH12 ].14(H2 O)'
_chemical_formula_sum 'C16 H88 Ge9 N4 O40'
_chemical_formula_weight 1630.22
_chemical_name_systematic '(C4 H12 N)4  Ge9 H12 O26  14(H2 O)'
_space_group_IT_number 14
_symmetry_cell_setting monoclinic
_symmetry_space_group_name_Hall '-P 2yn'
_symmetry_space_group_name_H-M 'P 1 21/n 1'
_audit_creation_method SHELXL
_cell_angle_alpha 90.00
_cell_angle_beta 111.6970(10)
_cell_angle_gamma 90.00
_cell_formula_units_Z 2
_cell_length_a 13.8627(3)
_cell_length_b 12.6533(3)
_cell_length_c 16.6278(4)
_cell_measurement_reflns_used 6714
_cell_measurement_temperature 173(2)
_cell_measurement_theta_max 25.23
_cell_measurement_theta_min 1.64
_cell_volume 2710.02(11)
_computing_cell_refinement 'TWINDX  (Sparks, 1996)'
_computing_data_collection 'SMART  (Siemens, 1994)'
_computing_data_reduction 'SHELXTL (Sheldrick, 1994)'
_computing_molecular_graphics SHELXTL
_computing_publication_material SHELXTL
_computing_structure_refinement SHELXTL
_computing_structure_solution SHELXTL
_diffrn_ambient_temperature 173(2)
_diffrn_measurement_device 'Siemens SMART Platform CCD'
_diffrn_measurement_method 'Area detector'
_diffrn_radiation_monochromator graphite
_diffrn_radiation_source 'fine-focus sealed tube'
_diffrn_radiation_type MoK\a
_diffrn_radiation_wavelength 0.71073
_diffrn_reflns_av_R_equivalents 0.0503
_diffrn_reflns_av_sigmaI/netI 0.0753
_diffrn_reflns_limit_h_max 16
_diffrn_reflns_limit_h_min -16
_diffrn_reflns_limit_k_max 15
_diffrn_reflns_limit_k_min -15
_diffrn_reflns_limit_l_max 19
_diffrn_reflns_limit_l_min -19
_diffrn_reflns_number 18384
_diffrn_reflns_theta_max 25.23
_diffrn_reflns_theta_min 1.64
_diffrn_standards_decay_% 'not measured'
_diffrn_standards_interval_count 'not measured'
_diffrn_standards_interval_time 'not measured'
_diffrn_standards_number 'not measured'
_exptl_absorpt_coefficient_mu 5.021
_exptl_absorpt_correction_T_max 0.99
_exptl_absorpt_correction_T_min 0.52
_exptl_absorpt_correction_type empirical
_exptl_absorpt_process_details '(Blessing, 1995)'
_exptl_crystal_colour colourless
_exptl_crystal_density_diffrn 1.998
_exptl_crystal_density_meas ?
_exptl_crystal_density_method 'not measured'
_exptl_crystal_description plate
_exptl_crystal_F_000 1640
_exptl_crystal_size_max 0.13
_exptl_crystal_size_mid 0.09
_exptl_crystal_size_min 0.002
_refine_diff_density_max 0.727
_refine_diff_density_min -0.970
_refine_ls_extinction_coef 'not refined'
_refine_ls_extinction_method none
_refine_ls_goodness_of_fit_obs 1.149
_refine_ls_goodness_of_fit_ref 1.080
_refine_ls_hydrogen_treatment constr
_refine_ls_matrix_type full
_refine_ls_number_parameters 375
_refine_ls_number_reflns 4763
_refine_ls_number_restraints 55
_refine_ls_restrained_S_all 1.074
_refine_ls_restrained_S_obs 1.140
_refine_ls_R_factor_all 0.0766
_refine_ls_R_factor_gt 0.0483
_refine_ls_shift/esd_max -0.008
_refine_ls_shift/esd_mean 0.000
_refine_ls_structure_factor_coef Fsqd
_refine_ls_weighting_details 'w = 1/[\s^2^(Fo^2^)+(0.0443P)^2^+4.3643P] where P=(Fo^2^+2Fc^2^)/3'
_refine_ls_weighting_scheme calc
_refine_ls_wR_factor_all 0.1096
_refine_ls_wR_factor_ref 0.0998
_reflns_number_observed 3581
_reflns_number_total 4763
_reflns_observed_criterion >2sigma(I)
_cod_data_source_file br1237.cif
_cod_data_source_block attmage
_cod_depositor_comments
;
The following automatic conversions were performed:

'_chemical_melting_point' value 'not measured' was changed to '?' -
the value is undefined or not given.

'_geom_torsion_publ_flag' value
'No' changed to 'no' according to
/home/saulius/struct/CIF-dictionaries/cif_core.dic dictionary named
'cif_core.dic' version 2.4.1 from 2010-06-29 (70 times).

Automatic conversion script
Id: cif_fix_values 1715 2011-07-08 13:25:40Z adriana 

The following automatic conversions were performed:

'_exptl_crystal_density_meas' value 'not measured' was changed to '?'
- the value is perceived as not measured.

Automatic conversion script
Id: cif_fix_values 3008 2015-01-20 13:52:24Z robertas 

The following automatic conversions were performed:

'_refine_ls_weighting_scheme' value 'calc w =
1/[\s^2^(Fo^2^)+(0.0443P)^2^+4.3643P] where P=(Fo^2^+2Fc^2^)/3' was
changed to 'calc'. New tag '_refine_ls_weighting_details' was
created. The value of the new tag was set to 'w =
1/[\s^2^(Fo^2^)+(0.0443P)^2^+4.3643P] where P=(Fo^2^+2Fc^2^)/3'.

Automatic conversion script
Id: cif_fix_values 3143 2015-03-26 13:38:13Z robertas 

2019-10-22
Z value and formula fixed to values more according to usual
chemical conventions.                 miguel
;
_cod_original_formula_weight 815.11
_cod_original_formula_units_Z 4
_cod_original_sg_symbol_H-M 'P 21/n'
_cod_original_formula_sum 'C8 H44 Ge4.50 N2 O20'
_cod_database_code 2008331

loop_
_symmetry_equiv_pos_as_xyz
'x, y, z'
'-x+1/2, y+1/2, -z+1/2'
'-x, -y, -z'
'x-1/2, -y-1/2, z-1/2'

loop_
_atom_site_aniso_label
_atom_site_aniso_U_11
_atom_site_aniso_U_22
_atom_site_aniso_U_33
_atom_site_aniso_U_12
_atom_site_aniso_U_13
_atom_site_aniso_U_23
Ge1 0.0146(4) 0.0134(4) 0.0106(4) -0.0010(3) 0.0037(3) 0.0011(3)
Ge2 0.0137(4) 0.0121(4) 0.0153(5) 0.0006(3) 0.0046(4) 0.0021(3)
Ge3 0.0111(4) 0.0119(4) 0.0125(4) 0.0006(3) 0.0021(3) 0.0005(3)
Ge4 0.0135(4) 0.0100(4) 0.0113(4) 0.0005(3) 0.0013(3) 0.0013(3)
Ge5 0.0109(6) 0.0104(5) 0.0103(6) 0.0009(4) 0.0018(5) 0.0020(5)
O1 0.021(3) 0.027(3) 0.023(3) -0.002(2) 0.012(3) 0.000(2)
O2 0.014(3) 0.016(2) 0.006(3) 0.001(2) 0.004(2) 0.004(2)
O3 0.016(3) 0.017(3) 0.013(3) -0.004(2) 0.008(2) -0.002(2)
O4 0.020(3) 0.023(3) 0.010(3) -0.005(2) 0.005(2) -0.002(2)
O5 0.029(3) 0.015(3) 0.004(3) -0.004(2) 0.001(3) -0.001(2)
O6 0.019(3) 0.017(3) 0.013(3) 0.005(2) 0.004(2) 0.001(2)
O7 0.005(3) 0.020(3) 0.023(3) -0.001(2) 0.001(2) -0.002(2)
O8 0.012(3) 0.030(3) 0.017(3) 0.000(2) 0.003(2) 0.004(3)
O9 0.012(3) 0.009(2) 0.019(3) 0.002(2) 0.001(2) 0.000(2)
O10 0.028(3) 0.006(2) 0.023(3) 0.003(2) 0.008(3) 0.005(2)
O11 0.015(3) 0.012(2) 0.006(3) 0.000(2) 0.005(2) 0.003(2)
O12 0.020(3) 0.012(2) 0.016(3) 0.000(2) 0.005(2) 0.001(2)
O13 0.012(3) 0.015(3) 0.008(3) 0.004(2) 0.000(2) 0.000(2)
O14 0.030(4) 0.054(4) 0.033(4) 0.006(3) 0.005(3) 0.000(3)
O15 0.040(4) 0.046(4) 0.047(5) 0.000(3) 0.024(4) -0.016(3)
O16 0.034(4) 0.055(4) 0.029(4) 0.003(3) 0.012(3) -0.015(3)
O17 0.036(4) 0.037(4) 0.052(5) -0.003(3) 0.016(3) -0.010(3)
O18 0.032(4) 0.051(4) 0.049(4) -0.001(3) 0.029(4) -0.005(4)
O19 0.029(3) 0.019(3) 0.017(3) 0.004(3) -0.004(3) -0.002(2)
O20 0.039(4) 0.048(4) 0.041(4) 0.011(3) 0.015(4) -0.013(3)
N1 0.024(4) 0.020(3) 0.017(4) 0.001(3) 0.004(3) 0.001(3)
C1 0.053(6) 0.028(4) 0.032(6) -0.015(4) 0.018(5) -0.001(4)
C2 0.037(5) 0.034(5) 0.047(6) 0.010(4) 0.027(5) 0.002(4)
C3 0.042(6) 0.055(6) 0.033(5) -0.007(5) -0.009(4) -0.004(5)
C4 0.039(6) 0.036(5) 0.029(5) 0.004(4) 0.019(4) 0.005(4)
N2 0.024(4) 0.022(3) 0.020(4) 0.000(3) 0.006(3) -0.002(3)
C5 0.087(9) 0.049(6) 0.030(6) -0.023(6) 0.026(6) 0.010(5)
C6 0.032(5) 0.060(6) 0.025(5) -0.019(5) 0.008(4) 0.009(4)
C7 0.028(5) 0.074(8) 0.046(7) -0.002(5) 0.010(5) -0.019(6)
C8 0.085(9) 0.034(5) 0.072(8) 0.013(5) 0.048(7) -0.001(5)

loop_
_atom_site_label
_atom_site_fract_x
_atom_site_fract_y
_atom_site_fract_z
_atom_site_U_iso_or_equiv
_atom_site_thermal_displace_type
_atom_site_calc_flag
_atom_site_refinement_flags
_atom_site_occupancy
_atom_site_disorder_group
_atom_site_type_symbol
Ge1 0.56604(6) 0.56035(6) 0.34876(5) 0.0131(2) Uani d . 1 . Ge
Ge2 0.36846(6) 0.42888(6) 0.25972(5) 0.0139(2) Uani d . 1 . Ge
Ge3 0.26240(6) 0.57901(6) 0.33930(5) 0.0124(2) Uani d . 1 . Ge
Ge4 0.45331(6) 0.71795(5) 0.41823(5) 0.0125(2) Uani d . 1 . Ge
Ge5 0.5000 0.5000 0.5000 0.0111(2) Uani d S 1 . Ge
O1 0.6747(4) 0.5793(4) 0.3192(3) 0.0226(13) Uani d . 1 . O
H1D 0.7033(4) 0.5193(4) 0.3181(3) 0.034 Uiso calc R 1 . H
O2 0.6041(4) 0.5029(4) 0.4500(3) 0.0121(11) Uani d . 1 . O
O3 0.4847(4) 0.4871(4) 0.2608(3) 0.0146(11) Uani d . 1 . O
O4 0.3307(4) 0.3749(4) 0.1533(3) 0.0175(11) Uani d . 1 . O
H4D 0.2740(4) 0.3398(4) 0.1415(3) 0.026 Uiso calc R 1 . H
O5 0.3819(4) 0.3118(4) 0.3187(3) 0.0174(13) Uani d . 1 . O
H5D 0.402(7) 0.324(7) 0.367(6) 0.026 Uiso d . 1 . H
O6 0.2616(4) 0.5131(4) 0.2433(3) 0.0167(12) Uani d . 1 . O
O7 0.1315(4) 0.6293(4) 0.2824(3) 0.0170(12) Uani d . 1 . O
H7D 0.0893(4) 0.5772(4) 0.2639(3) 0.026 Uiso calc R 1 . H
O8 0.2190(4) 0.5133(4) 0.4134(4) 0.0204(13) Uani d . 1 . O
H8D 0.258(7) 0.500(7) 0.454(6) 0.031 Uiso d . 1 . H
O9 0.3180(4) 0.7098(3) 0.3660(3) 0.0147(11) Uani d . 1 . O
O10 0.4744(4) 0.8542(4) 0.4421(3) 0.0196(12) Uani d . 1 . O
H10D 0.4474(4) 0.8902(4) 0.3952(3) 0.029 Uiso calc R 1 . H
O11 0.5089(4) 0.6495(3) 0.5142(3) 0.0108(10) Uani d . 1 . O
O12 0.5198(4) 0.6908(4) 0.3476(3) 0.0164(12) Uani d . 1 . O
O13 0.4022(4) 0.5211(4) 0.3876(3) 0.0126(11) Uani d . 1 . O
O14 0.8632(5) 0.4948(5) 0.4096(4) 0.041(2) Uani d D 1 . O
H14A 0.897(7) 0.462(7) 0.456(3) 0.061 Uiso d D 1 . H
H14B 0.876(8) 0.466(7) 0.369(4) 0.061 Uiso d D 1 . H
O15 0.6710(5) 0.4249(5) 0.1849(4) 0.042(2) Uani d D 1 . O
H15A 0.667(7) 0.463(7) 0.226(4) 0.063 Uiso d D 1 . H
H15B 0.729(4) 0.393(7) 0.206(5) 0.063 Uiso d D 1 . H
O16 0.4846(5) 0.3221(5) 0.0944(4) 0.039(2) Uani d D 1 . O
H16A 0.437(5) 0.345(7) 0.112(6) 0.059 Uiso d D 1 . H
H16B 0.536(4) 0.363(6) 0.118(6) 0.059 Uiso d D 1 . H
O17 1.0072(5) 0.4523(5) 0.2140(5) 0.042(2) Uani d D 1 . O
H17A 1.038(7) 0.512(4) 0.217(7) 0.063 Uiso d D 1 . H
H17B 1.027(8) 0.412(6) 0.182(6) 0.063 Uiso d D 1 . H
O18 0.0414(5) 0.6069(5) 0.4256(5) 0.040(2) Uani d D 1 . O
H18A 0.101(4) 0.597(7) 0.424(7) 0.060 Uiso d D 1 . H
H18B 0.025(7) 0.672(3) 0.409(7) 0.060 Uiso d D 1 . H
O19 0.3720(4) 0.0506(4) 0.4268(4) 0.0256(13) Uani d D 1 . O
H19A 0.370(7) 0.054(6) 0.374(2) 0.038 Uiso d D 1 . H
H19B 0.393(7) -0.012(3) 0.443(5) 0.038 Uiso d D 1 . H
O20 0.8581(5) 0.3241(5) 0.2300(5) 0.043(2) Uani d D 1 . O
H20A 0.874(7) 0.270(5) 0.207(6) 0.064 Uiso d D 1 . H
H20B 0.910(5) 0.366(6) 0.242(7) 0.064 Uiso d D 1 . H
N1 1.1439(5) 0.2246(5) 0.4281(4) 0.0214(15) Uani d U 1 . N
C1 1.1018(8) 0.1153(6) 0.4270(6) 0.037(2) Uani d U 1 . C
H1A 1.094(4) 0.1014(18) 0.4820(16) 0.056 Uiso calc R 1 . H
H1B 1.150(2) 0.0637(7) 0.419(4) 0.056 Uiso calc R 1 . H
H1C 1.034(2) 0.1093(15) 0.379(2) 0.056 Uiso calc R 1 . H
C2 1.0650(7) 0.3033(7) 0.4311(6) 0.037(2) Uani d U 1 . C
H2A 1.047(3) 0.290(3) 0.482(2) 0.055 Uiso calc R 1 . H
H2B 1.0025(17) 0.297(3) 0.3786(18) 0.055 Uiso calc R 1 . H
H2C 1.0935(17) 0.3748(7) 0.435(4) 0.055 Uiso calc R 1 . H
C3 1.2384(8) 0.2383(8) 0.5070(6) 0.050(3) Uani d U 1 . C
H3A 1.2211(13) 0.227(5) 0.5584(6) 0.075 Uiso calc R 1 . H
H3B 1.265(3) 0.3102(18) 0.508(2) 0.075 Uiso calc R 1 . H
H3C 1.2912(19) 0.187(4) 0.506(2) 0.075 Uiso calc R 1 . H
C4 1.1688(7) 0.2444(7) 0.3495(6) 0.033(2) Uani d U 1 . C
H4A 1.192(4) 0.3176(14) 0.3500(18) 0.049 Uiso calc R 1 . H
H4B 1.1067(13) 0.232(4) 0.2976(6) 0.049 Uiso calc R 1 . H
H4C 1.224(3) 0.196(3) 0.3493(18) 0.049 Uiso calc R 1 . H
N2 0.7016(5) 0.1841(5) 0.3746(4) 0.0228(15) Uani d U 1 . N
C5 0.6768(9) 0.0990(8) 0.4264(6) 0.054(3) Uani d U 1 . C
H5A 0.722(4) 0.107(3) 0.4875(9) 0.081 Uiso calc R 1 . H
H5B 0.688(5) 0.0298(8) 0.405(3) 0.081 Uiso calc R 1 . H
H5C 0.6041(17) 0.105(3) 0.421(4) 0.081 Uiso calc R 1 . H
C6 0.6378(7) 0.1669(8) 0.2821(6) 0.040(2) Uani d U 1 . C
H6A 0.5641(7) 0.174(5) 0.2731(9) 0.060 Uiso calc R 1 . H
H6B 0.651(3) 0.0958(19) 0.2650(11) 0.060 Uiso calc R 1 . H
H6C 0.656(3) 0.220(3) 0.2469(6) 0.060 Uiso calc R 1 . H
C7 0.8144(7) 0.1806(9) 0.3889(7) 0.051(3) Uani d U 1 . C
H7A 0.8556(7) 0.190(5) 0.4506(9) 0.076 Uiso calc R 1 . H
H7B 0.8306(12) 0.237(3) 0.356(3) 0.076 Uiso calc R 1 . H
H7C 0.8311(12) 0.112(2) 0.370(4) 0.076 Uiso calc R 1 . H
C8 0.6790(10) 0.2878(7) 0.4042(8) 0.058(3) Uani d U 1 . C
H8A 0.734(3) 0.306(3) 0.459(2) 0.087 Uiso calc R 1 . H
H8B 0.612(3) 0.2846(18) 0.412(4) 0.087 Uiso calc R 1 . H
H8C 0.676(6) 0.3417(12) 0.361(2) 0.087 Uiso calc R 1 . H

loop_
_atom_type_symbol
_atom_type_description
_atom_type_scat_dispersion_real
_atom_type_scat_dispersion_imag
_atom_type_scat_source
C C 0.0033 0.0016 'International Tables Vol C Tables 4.2.6.8 and 6.1.1.4'
H H 0.0000 0.0000 'International Tables Vol C Tables 4.2.6.8 and 6.1.1.4'
N N 0.0061 0.0033 'International Tables Vol C Tables 4.2.6.8 and 6.1.1.4'
O O 0.0106 0.0060 'International Tables Vol C Tables 4.2.6.8 and 6.1.1.4'
Ge Ge 0.1547 1.8001 'International Tables Vol C Tables 4.2.6.8 and 6.1.1.4'

loop_
_geom_angle_atom_site_label_1
_geom_angle_atom_site_label_2
_geom_angle_atom_site_label_3
_geom_angle_site_symmetry_1
_geom_angle_site_symmetry_3
_geom_angle
_geom_angle_publ_flag
O2 Ge1 O3 . . 117.6(2) yes
O2 Ge1 O1 . . 110.2(2) yes
O3 Ge1 O1 . . 101.0(2) yes
O2 Ge1 O12 . . 112.4(2) yes
O3 Ge1 O12 . . 111.6(2) yes
O1 Ge1 O12 . . 102.3(2) yes
O5 Ge2 O6 . . 120.5(2) yes
O5 Ge2 O3 . . 116.1(2) yes
O6 Ge2 O3 . . 117.4(2) yes
O5 Ge2 O4 . . 99.4(2) yes
O6 Ge2 O4 . . 99.0(2) yes
O3 Ge2 O4 . . 95.8(2) yes
O5 Ge2 O13 . . 88.2(2) yes
O6 Ge2 O13 . . 73.2(2) yes
O3 Ge2 O13 . . 84.6(2) yes
O4 Ge2 O13 . . 171.2(2) yes
O8 Ge3 O6 . . 120.6(2) yes
O8 Ge3 O9 . . 118.9(2) yes
O6 Ge3 O9 . . 120.3(2) yes
O8 Ge3 O7 . . 89.8(2) yes
O6 Ge3 O7 . . 91.3(2) yes
O9 Ge3 O7 . . 93.4(2) yes
O8 Ge3 O13 . . 94.5(2) yes
O6 Ge3 O13 . . 82.5(2) yes
O9 Ge3 O13 . . 88.5(2) yes
O7 Ge3 O13 . . 173.7(2) yes
O11 Ge4 O9 . . 117.3(2) yes
O11 Ge4 O10 . . 107.5(2) yes
O9 Ge4 O10 . . 103.0(2) yes
O11 Ge4 O12 . . 110.6(2) yes
O9 Ge4 O12 . . 112.5(2) yes
O10 Ge4 O12 . . 104.7(2) yes
O13 Ge5 O13 . 3_666 180.0 yes
O13 Ge5 O11 . . 88.4(2) yes
O13 Ge5 O11 3_666 . 91.6(2) yes
O13 Ge5 O11 . 3_666 91.6(2) yes
O13 Ge5 O11 3_666 3_666 88.4(2) yes
O11 Ge5 O11 . 3_666 180.0 yes
O13 Ge5 O2 . . 87.0(2) yes
O13 Ge5 O2 3_666 . 93.0(2) yes
O11 Ge5 O2 . . 90.6(2) yes
O11 Ge5 O2 3_666 . 89.4(2) yes
O13 Ge5 O2 . 3_666 93.0(2) yes
O13 Ge5 O2 3_666 3_666 87.0(2) yes
O11 Ge5 O2 . 3_666 89.4(2) yes
O11 Ge5 O2 3_666 3_666 90.6(2) yes
O2 Ge5 O2 . 3_666 180.0 no
Ge1 O2 Ge5 . . 115.1(2) no
Ge1 O3 Ge2 . . 122.2(3) no
Ge2 O6 Ge3 . . 114.5(3) no
Ge4 O9 Ge3 . . 117.1(2) no
Ge4 O11 Ge5 . . 113.4(2) no
Ge1 O12 Ge4 . . 116.6(3) no
Ge5 O13 Ge3 . . 134.9(3) no
Ge5 O13 Ge2 . . 131.9(2) no
Ge3 O13 Ge2 . . 88.8(2) no
C3 N1 C4 . . 109.9(7) no
C3 N1 C2 . . 108.1(7) no
C4 N1 C2 . . 109.1(6) no
C3 N1 C1 . . 109.4(7) no
C4 N1 C1 . . 111.0(6) no
C2 N1 C1 . . 109.2(7) no
C8 N2 C6 . . 111.0(8) no
C8 N2 C7 . . 108.2(7) no
C6 N2 C7 . . 110.4(7) no
C8 N2 C5 . . 109.1(7) no
C6 N2 C5 . . 108.4(7) no
C7 N2 C5 . . 109.7(8) no

loop_
_geom_bond_atom_site_label_1
_geom_bond_atom_site_label_2
_geom_bond_site_symmetry_2
_geom_bond_distance
_geom_bond_publ_flag
Ge1 O2 . 1.728(5) yes
Ge1 O3 . 1.746(5) yes
Ge1 O1 . 1.766(5) yes
Ge1 O12 . 1.768(5) yes
Ge2 O5 . 1.749(5) yes
Ge2 O6 . 1.762(5) yes
Ge2 O3 . 1.767(5) yes
Ge2 O4 . 1.784(5) yes
Ge2 O13 . 2.317(5) yes
Ge3 O8 . 1.767(6) yes
Ge3 O6 . 1.797(5) yes
Ge3 O9 . 1.810(4) yes
Ge3 O7 . 1.823(5) yes
Ge3 O13 . 1.946(5) yes
Ge4 O11 . 1.727(4) yes
Ge4 O9 . 1.755(5) yes
Ge4 O10 . 1.769(5) yes
Ge4 O12 . 1.774(5) yes
Ge5 O13 . 1.879(5) yes
Ge5 O13 3_666 1.879(5) yes
Ge5 O11 . 1.905(4) yes
Ge5 O11 3_666 1.905(4) yes
Ge5 O2 . 1.913(5) yes
Ge5 O2 3_666 1.913(5) yes
N1 C3 . 1.481(11) no
N1 C4 . 1.491(10) no
N1 C2 . 1.494(10) no
N1 C1 . 1.499(10) no
N2 C8 . 1.474(10) no
N2 C6 . 1.481(11) no
N2 C7 . 1.494(11) no
N2 C5 . 1.495(10) no

loop_
_geom_torsion_atom_site_label_1
_geom_torsion_atom_site_label_2
_geom_torsion_atom_site_label_3
_geom_torsion_atom_site_label_4
_geom_torsion_site_symmetry_1
_geom_torsion
_geom_torsion_publ_flag
O3 Ge1 O2 Ge5 . -75.6(3) no
O1 Ge1 O2 Ge5 . 169.5(2) no
O12 Ge1 O2 Ge5 . 56.1(3) no
O13 Ge5 O2 Ge1 . 18.9(3) no
O13 Ge5 O2 Ge1 3_666 -161.1(3) no
O11 Ge5 O2 Ge1 . -69.4(3) no
O11 Ge5 O2 Ge1 3_666 110.6(3) no
O2 Ge5 O2 Ge1 3_666 133.(6) no
O2 Ge1 O3 Ge2 . 51.7(4) no
O1 Ge1 O3 Ge2 . 171.6(3) no
O12 Ge1 O3 Ge2 . -80.3(3) no
O5 Ge2 O3 Ge1 . -78.0(4) no
O6 Ge2 O3 Ge1 . 75.2(4) no
O4 Ge2 O3 Ge1 . 178.5(3) no
O13 Ge2 O3 Ge1 . 7.3(3) no
O5 Ge2 O6 Ge3 . 69.0(4) no
O3 Ge2 O6 Ge3 . -82.9(3) no
O4 Ge2 O6 Ge3 . 175.6(3) no
O13 Ge2 O6 Ge3 . -8.4(2) no
O8 Ge3 O6 Ge2 . -81.2(3) no
O9 Ge3 O6 Ge2 . 93.6(3) no
O7 Ge3 O6 Ge2 . -171.7(3) no
O13 Ge3 O6 Ge2 . 9.7(3) no
O11 Ge4 O9 Ge3 . -56.5(4) no
O10 Ge4 O9 Ge3 . -174.4(3) no
O12 Ge4 O9 Ge3 . 73.4(3) no
O8 Ge3 O9 Ge4 . 92.9(3) no
O6 Ge3 O9 Ge4 . -81.9(3) no
O7 Ge3 O9 Ge4 . -175.5(3) no
O13 Ge3 O9 Ge4 . -1.5(3) no
O9 Ge4 O11 Ge5 . 67.7(3) no
O10 Ge4 O11 Ge5 . -176.9(2) no
O12 Ge4 O11 Ge5 . -63.2(3) no
O13 Ge5 O11 Ge4 . -13.8(3) no
O13 Ge5 O11 Ge4 3_666 166.2(3) no
O11 Ge5 O11 Ge4 3_666 -57.(4) no
O2 Ge5 O11 Ge4 . 73.2(3) no
O2 Ge5 O11 Ge4 3_666 -106.8(3) no
O2 Ge1 O12 Ge4 . -33.5(4) no
O3 Ge1 O12 Ge4 . 101.1(3) no
O1 Ge1 O12 Ge4 . -151.6(3) no
O11 Ge4 O12 Ge1 . 36.6(3) no
O9 Ge4 O12 Ge1 . -96.6(3) no
O10 Ge4 O12 Ge1 . 152.2(3) no
O13 Ge5 O13 Ge3 3_666 -100.(9) no
O11 Ge5 O13 Ge3 . -65.5(4) no
O11 Ge5 O13 Ge3 3_666 114.5(4) no
O2 Ge5 O13 Ge3 . -156.1(4) no
O2 Ge5 O13 Ge3 3_666 23.9(4) no
O13 Ge5 O13 Ge2 3_666 111.(9) no
O11 Ge5 O13 Ge2 . 145.8(3) no
O11 Ge5 O13 Ge2 3_666 -34.2(3) no
O2 Ge5 O13 Ge2 . 55.1(3) no
O2 Ge5 O13 Ge2 3_666 -124.9(3) no
O8 Ge3 O13 Ge5 . -43.7(4) no
O6 Ge3 O13 Ge5 . -164.0(4) no
O9 Ge3 O13 Ge5 . 75.2(4) no
O7 Ge3 O13 Ge5 . -176.5(17) no
O8 Ge3 O13 Ge2 . 113.6(2) no
O6 Ge3 O13 Ge2 . -6.7(2) no
O9 Ge3 O13 Ge2 . -127.5(2) no
O7 Ge3 O13 Ge2 . -19.2(19) no
O5 Ge2 O13 Ge5 . 42.8(3) no
O6 Ge2 O13 Ge5 . 165.5(4) no
O3 Ge2 O13 Ge5 . -73.7(3) no
O4 Ge2 O13 Ge5 . -167.3(12) no
O5 Ge2 O13 Ge3 . -115.7(2) no
O6 Ge2 O13 Ge3 . 7.1(2) no
O3 Ge2 O13 Ge3 . 127.9(2) no
O4 Ge2 O13 Ge3 . 34.3(14) no
